data_2011886
loop_
_publ_author_name
'Poto\<c\<n\'ak, Ivan'
'Dunaj-Jur\<co, Michal'
'Miklo\<s, Du\<san'
'Massa, Werner'
'J\"ager, Lothar'

_publ_section_title
;
 Bis(2,2'-bipyridine)(dicyanamido)copper(II) tetrafluoroborate
;
_journal_issue 4
_journal_name_full 'Acta Crystallographica Section C'
_journal_page_first 363
_journal_page_last 365
_journal_paper_doi 10.1107/S0108270100020503
_journal_volume 57
_journal_year 2001
_chemical_formula_iupac '[Cu (C10 H8 N2)2 (C2 N3)] B F4'
_chemical_formula_moiety 'C22 H16 Cu N7 + , B F4 -'
_chemical_formula_sum 'C22 H16 B Cu F4 N7'
_chemical_formula_weight 528.77
_chemical_name_systematic
;
(Dicyanamido)bis(2,2'-bipyridine)copper(II) tetrafluoroborate
;
_space_group_IT_number 61
_symmetry_cell_setting orthorhombic
_symmetry_space_group_name_Hall '-P 2ac 2ab'
_symmetry_space_group_name_H-M 'P b c a'
_audit_creation_method SHELXL-97
_cell_angle_alpha 90
_cell_angle_beta 90
_cell_angle_gamma 90
_cell_formula_units_Z 8
_cell_length_a 8.6469(5)
_cell_length_b 17.8651(8)
_cell_length_c 28.7434(15)
_cell_measurement_reflns_used 8000
_cell_measurement_temperature 193(2)
_cell_measurement_theta_max 29.5
_cell_measurement_theta_min 10.6
_cell_volume 4440.2(4)
_computing_cell_refinement 'CELL in IPDS'
_computing_data_collection 'EXPOSE in IPDS (Stoe & Cie, 1999)'
_computing_data_reduction 'INTEGRATE in IPDS'
_computing_molecular_graphics 'SHELXTL (Siemens, 1994)'
_computing_publication_material SHELXL97
_computing_structure_refinement 'SHELXL97 (Sheldrick, 1997)'
_computing_structure_solution 'SHELXS86 (Sheldrick, 1990)'
_diffrn_ambient_temperature 193(2)
_diffrn_measured_fraction_theta_full .894
_diffrn_measured_fraction_theta_max .894
_diffrn_measurement_device_type 'Stoe IPDS'
_diffrn_measurement_method \f-scan
_diffrn_radiation_monochromator graphite
_diffrn_radiation_source 'sealed tube'
_diffrn_radiation_type MoK\a
_diffrn_radiation_wavelength .71073
_diffrn_reflns_av_R_equivalents .065
_diffrn_reflns_av_sigmaI/netI .052
_diffrn_reflns_limit_h_max 11
_diffrn_reflns_limit_h_min -11
_diffrn_reflns_limit_k_max 17
_diffrn_reflns_limit_k_min -23
_diffrn_reflns_limit_l_max 37
_diffrn_reflns_limit_l_min -37
_diffrn_reflns_number 28872
_diffrn_reflns_theta_full 27.50
_diffrn_reflns_theta_max 27.50
_diffrn_reflns_theta_min 2.68
_exptl_absorpt_coefficient_mu 1.044
_exptl_absorpt_correction_type none
_exptl_crystal_colour blue
_exptl_crystal_density_diffrn 1.582
_exptl_crystal_density_meas ?
_exptl_crystal_density_method 'not measured'
_exptl_crystal_description prism
_exptl_crystal_F_000 2136
_exptl_crystal_size_max .35
_exptl_crystal_size_mid .24
_exptl_crystal_size_min .11
_refine_diff_density_max .55
_refine_diff_density_min -.56
_refine_ls_extinction_method none
_refine_ls_goodness_of_fit_ref .865
_refine_ls_hydrogen_treatment constr
_refine_ls_matrix_type full
_refine_ls_number_parameters 316
_refine_ls_number_reflns 5090
_refine_ls_number_restraints 0
_refine_ls_restrained_S_all .865
_refine_ls_R_factor_all .087
_refine_ls_R_factor_gt .045
_refine_ls_shift/su_max <0.001
_refine_ls_shift/su_mean .000
_refine_ls_structure_factor_coef Fsqd
_refine_ls_weighting_details 'w = 1/[\s^2^(Fo^2^)+(0.0938P)^2^] where P=(Fo^2^+2Fc^2^)/3'
_refine_ls_weighting_scheme calc
_refine_ls_wR_factor_ref .141
_reflns_number_gt 2958
_reflns_number_total 5090
_reflns_threshold_expression I>2\s(I)
_cod_data_source_file jz1434.cif
_cod_data_source_block I
_cod_depositor_comments
;
The following automatic conversions were performed:

'_exptl_crystal_density_meas' value 'not measured' was changed to '?'
- the value is perceived as not measured.

Automatic conversion script
Id: cif_fix_values 3008 2015-01-20 13:52:24Z robertas 
;
_cod_database_code 2011886
_cod_database_fobs_code 2011886

loop_
_symmetry_equiv_pos_as_xyz
'x, y, z'
'-x+1/2, -y, z+1/2'
'-x, y+1/2, -z+1/2'
'x+1/2, -y+1/2, -z'
'-x, -y, -z'
'x-1/2, y, -z-1/2'
'x, -y-1/2, z-1/2'
'-x-1/2, y-1/2, z'

loop_
_atom_site_label
_atom_site_fract_x
_atom_site_fract_y
_atom_site_fract_z
_atom_site_U_iso_or_equiv
_atom_site_adp_type
_atom_site_calc_flag
_atom_site_refinement_flags
_atom_site_occupancy
_atom_site_disorder_assembly
_atom_site_disorder_group
_atom_site_type_symbol
Cu .02347(5) .05718(2) .128154(13) .03353(13) Uani d . 1 . . Cu
N1 .0343(3) .10195(16) .06423(9) .0352(6) Uani d . 1 . . N
N2 .1809(3) -.01825(16) .09480(9) .0338(6) Uani d . 1 . . N
N3 .0207(3) .01521(17) .19260(9) .0361(6) Uani d . 1 . . N
N4 .1559(3) .13565(17) .16110(10) .0349(6) Uani d . 1 . . N
C5 -.3168(4) .0442(2) .11144(11) .0366(8) Uani d . 1 . . C
N5 -.1942(4) .02240(19) .11544(10) .0421(7) Uani d . 1 . . N
C6 -.5069(4) .1143(2) .07984(13) .0439(8) Uani d . 1 . . C
N6 -.5591(4) .1578(2) .05507(13) .0575(9) Uani d . 1 . . N
N7 -.4608(4) .0630(2) .10994(13) .0531(9) Uani d . 1 . . N
C11 .1244(4) .0669(2) .03276(10) .0347(7) Uani d . 1 . . C
C12 -.0469(5) .1621(2) .05169(12) .0433(8) Uani d . 1 . . C
H12 -.1117 .1843 .0735 .052 Uiso calc R 1 . . H
C13 -.0391(5) .1927(2) .00781(13) .0481(9) Uani d . 1 . . C
H13 -.0946 .2356 .0002 .058 Uiso calc R 1 . . H
C14 .0542(5) .1575(3) -.02473(13) .0508(10) Uani d . 1 . . C
H14 .0623 .1767 -.0547 .061 Uiso calc R 1 . . H
C15 .1352(5) .0939(2) -.01233(12) .0447(9) Uani d . 1 . . C
H15 .1965 .0694 -.0341 .054 Uiso calc R 1 . . H
C21 .2093(4) .0005(2) .04995(11) .0358(7) Uani d . 1 . . C
C22 .2564(4) -.0757(2) .11335(13) .0421(8) Uani d . 1 . . C
H22 .2371 -.0880 .1443 .050 Uiso calc R 1 . . H
C23 .3625(5) -.1180(2) .08877(16) .0526(10) Uani d . 1 . . C
H23 .4138 -.1578 .1028 .063 Uiso calc R 1 . . H
C24 .3901(5) -.0996(3) .04285(17) .0571(11) Uani d . 1 . . C
H24 .4601 -.1273 .0253 .068 Uiso calc R 1 . . H
C25 .3133(5) -.0401(2) .02323(15) .0480(9) Uani d . 1 . . C
H25 .3309 -.0272 -.0077 .058 Uiso calc R 1 . . H
C31 .0921(4) .0568(2) .22517(11) .0368(7) Uani d . 1 . . C
C32 -.0493(4) -.0489(2) .20453(12) .0419(8) Uani d . 1 . . C
H32 -.0994 -.0769 .1818 .050 Uiso calc R 1 . . H
C33 -.0486(5) -.0742(2) .24997(13) .0479(9) Uani d . 1 . . C
H33 -.0938 -.1199 .2576 .057 Uiso calc R 1 . . H
C34 .0201(5) -.0310(3) .28382(13) .0526(10) Uani d . 1 . . C
H34 .0186 -.0462 .3148 .063 Uiso calc R 1 . . H
C35 .0911(5) .0351(3) .27136(13) .0494(10) Uani d . 1 . . C
H35 .1380 .0649 .2938 .059 Uiso calc R 1 . . H
C41 .1739(4) .1238(2) .20742(12) .0378(8) Uani d . 1 . . C
C42 .2317(4) .1927(2) .14149(13) .0416(8) Uani d . 1 . . C
H42 .2181 .2018 .1099 .050 Uiso calc R 1 . . H
C43 .3296(5) .2386(2) .16660(15) .0522(10) Uani d . 1 . . C
H43 .3849 .2763 .1518 .063 Uiso calc R 1 . . H
C44 .3443(5) .2279(3) .21347(16) .0577(11) Uani d . 1 . . C
H44 .4074 .2592 .2310 .069 Uiso calc R 1 . . H
C45 .2635(5) .1696(2) .23467(14) .0501(9) Uani d . 1 . . C
H45 .2702 .1618 .2666 .060 Uiso calc R 1 . . H
B .7986(6) .2735(3) .15657(16) .0473(10) Uani d . 1 . . B
F1 .7910(4) .30323(19) .11285(11) .0902(10) Uani d . 1 . . F
F2 .6847(4) .29696(19) .18618(14) .0942(11) Uani d . 1 . . F
F3 .9396(4) .2935(2) .17580(11) .0827(9) Uani d . 1 . . F
F4 .7954(4) .19601(15) .15373(9) .0703(8) Uani d . 1 . . F

loop_
_atom_site_aniso_label
_atom_site_aniso_U_11
_atom_site_aniso_U_22
_atom_site_aniso_U_33
_atom_site_aniso_U_12
_atom_site_aniso_U_13
_atom_site_aniso_U_23
Cu .0399(2) .0366(2) .02407(19) .00073(18) -.00001(16) .00167(16)
N1 .0436(15) .0364(15) .0256(12) -.0007(13) .0005(11) .0024(11)
N2 .0335(14) .0359(15) .0321(13) .0016(12) .0014(11) -.0021(12)
N3 .0421(15) .0405(16) .0258(12) .0013(13) -.0031(11) .0019(11)
N4 .0349(15) .0377(16) .0321(14) .0010(12) .0001(11) -.0031(12)
C5 .0392(19) .044(2) .0268(14) -.0083(16) .0009(13) .0047(14)
N5 .0431(18) .0502(19) .0330(14) .0000(14) -.0003(12) .0071(13)
C6 .039(2) .052(2) .0403(18) .0016(17) .0018(15) .0066(17)
N6 .054(2) .066(2) .0521(19) .0072(18) .0022(16) .0158(18)
N7 .0383(17) .066(2) .0547(19) -.0005(16) .0041(14) .0205(17)
C11 .0393(17) .0409(19) .0237(14) -.0072(15) .0027(12) -.0017(14)
C12 .056(2) .0393(19) .0350(17) .0078(17) -.0019(16) .0086(15)
C13 .056(2) .045(2) .043(2) -.0017(19) -.0060(18) .0082(17)
C14 .058(2) .060(3) .0349(18) -.013(2) -.0030(16) .0122(18)
C15 .047(2) .055(2) .0314(17) -.0092(18) .0033(15) -.0007(17)
C21 .0352(17) .0407(19) .0314(16) -.0035(15) .0062(13) -.0058(14)
C22 .0424(19) .040(2) .0444(18) .0058(15) -.0004(16) .0037(15)
C23 .051(2) .042(2) .065(3) .0081(18) .001(2) .001(2)
C24 .050(2) .051(2) .070(3) .009(2) .017(2) -.008(2)
C25 .046(2) .050(2) .048(2) .0007(18) .0117(17) -.0048(17)
C31 .0413(18) .0438(19) .0254(15) .0050(17) -.0005(13) -.0023(15)
C32 .053(2) .041(2) .0322(17) -.0057(17) .0006(15) .0060(15)
C33 .056(3) .050(2) .0366(18) -.0031(19) .0013(17) .0100(16)
C34 .067(3) .065(3) .0265(16) .000(2) .0015(17) .0108(17)
C35 .059(2) .059(3) .0302(17) .000(2) -.0036(16) -.0021(16)
C41 .0407(19) .0398(19) .0329(16) .0058(16) -.0051(14) -.0069(14)
C42 .044(2) .0363(19) .0441(18) -.0036(16) .0021(15) .0021(16)
C43 .053(2) .044(2) .059(2) -.0025(19) -.001(2) .005(2)
C44 .058(3) .053(3) .062(3) -.010(2) -.012(2) -.010(2)
C45 .059(2) .049(2) .0424(19) -.002(2) -.0067(18) -.0044(17)
B .047(2) .047(3) .047(2) -.002(2) .0055(19) -.004(2)
F1 .117(3) .083(2) .0704(18) -.014(2) -.0296(18) .0259(17)
F2 .083(2) .071(2) .128(3) .0178(17) .051(2) -.0062(19)
F3 .0730(19) .096(2) .0791(19) -.0129(17) -.0115(16) -.0048(17)
F4 .105(2) .0483(15) .0575(15) -.0069(15) .0180(14) -.0088(11)

loop_
_atom_type_symbol
_atom_type_description
_atom_type_scat_dispersion_real
_atom_type_scat_dispersion_imag
_atom_type_scat_source
C C .0033 .0016 'International Tables Vol C Tables 4.2.6.8 and 6.1.1.4'
H H .0000 .0000 'International Tables Vol C Tables 4.2.6.8 and 6.1.1.4'
N N .0061 .0033 'International Tables Vol C Tables 4.2.6.8 and 6.1.1.4'
Cu Cu .3201 1.2651 'International Tables Vol C Tables 4.2.6.8 and 6.1.1.4'
B B .0013 .0007 'International Tables Vol C Tables 4.2.6.8 and 6.1.1.4'
F F .0171 .0103 'International Tables Vol C Tables 4.2.6.8 and 6.1.1.4'

loop_
_geom_angle_atom_site_label_1
_geom_angle_atom_site_label_2
_geom_angle_atom_site_label_3
_geom_angle
_geom_angle_publ_flag
N3 Cu N1 177.52(12) yes
N3 Cu N5 92.35(12) yes
N1 Cu N5 90.03(12) yes
N3 Cu N4 80.48(12) yes
N1 Cu N4 97.17(12) yes
N5 Cu N4 145.00(13) yes
N3 Cu N2 100.75(12) yes
N1 Cu N2 79.11(11) yes
N5 Cu N2 108.55(12) yes
N4 Cu N2 106.44(11) yes
C12 N1 C11 119.8(3) ?
C12 N1 Cu 123.0(2) ?
C11 N1 Cu 117.2(2) ?
C22 N2 C21 118.9(3) ?
C22 N2 Cu 128.2(2) ?
C21 N2 Cu 112.7(2) ?
C32 N3 C31 120.1(3) ?
C32 N3 Cu 124.3(2) ?
C31 N3 Cu 115.6(2) ?
C42 N4 C41 118.5(3) ?
C42 N4 Cu 127.1(2) ?
C41 N4 Cu 114.3(2) ?
N5 C5 N7 173.7(4) yes
C5 N5 Cu 141.7(3) yes
N6 C6 N7 174.3(4) yes
C5 N7 C6 119.6(3) yes
N1 C11 C15 120.3(3) ?
N1 C11 C21 115.8(3) ?
C15 C11 C21 123.9(3) ?
N1 C12 C13 122.8(4) ?
C12 C13 C14 117.9(4) ?
C15 C14 C13 119.6(3) ?
C14 C15 C11 119.6(4) ?
N2 C21 C25 121.0(3) ?
N2 C21 C11 115.2(3) ?
C25 C21 C11 123.8(3) ?
N2 C22 C23 122.9(4) ?
C22 C23 C24 118.2(4) ?
C25 C24 C23 119.6(4) ?
C24 C25 C21 119.4(4) ?
N3 C31 C35 120.7(4) ?
N3 C31 C41 115.2(3) ?
C35 C31 C41 124.0(3) ?
N3 C32 C33 121.3(3) ?
C34 C33 C32 119.1(4) ?
C33 C34 C35 119.3(3) ?
C34 C35 C31 119.5(4) ?
N4 C41 C45 122.1(4) ?
N4 C41 C31 114.2(3) ?
C45 C41 C31 123.7(3) ?
N4 C42 C43 122.2(4) ?
C44 C43 C42 119.3(4) ?
C43 C44 C45 119.2(4) ?
C41 C45 C44 118.6(4) ?
F2 B F1 114.8(4) ?
F2 B F3 107.9(4) ?
F1 B F3 108.0(4) ?
F2 B F4 109.1(4) ?
F1 B F4 109.4(4) ?
F3 B F4 107.4(4) ?

loop_
_geom_bond_atom_site_label_1
_geom_bond_atom_site_label_2
_geom_bond_site_symmetry_2
_geom_bond_distance
_geom_bond_publ_flag
Cu N3 . 1.998(3) yes
Cu N1 . 2.006(3) yes
Cu N5 . 2.015(3) yes
Cu N4 . 2.043(3) yes
Cu N2 . 2.142(3) yes
N1 C12 . 1.334(5) ?
N1 C11 . 1.348(4) ?
N2 C22 . 1.328(5) ?
N2 C21 . 1.355(4) ?
N3 C32 . 1.339(5) ?
N3 C31 . 1.345(4) ?
N4 C42 . 1.337(5) ?
N4 C41 . 1.357(4) ?
C5 N5 . 1.135(5) yes
C5 N7 . 1.291(5) yes
C6 N6 . 1.146(5) yes
C6 N7 . 1.322(5) yes
C11 C15 . 1.386(5) ?
C11 C21 . 1.480(5) ?
C12 C13 . 1.376(5) ?
C13 C14 . 1.386(6) ?
C14 C15 . 1.381(6) ?
C21 C25 . 1.387(5) ?
C22 C23 . 1.383(6) ?
C23 C24 . 1.381(6) ?
C24 C25 . 1.374(6) ?
C31 C35 . 1.383(5) ?
C31 C41 . 1.481(5) ?
C32 C33 . 1.383(5) ?
C33 C34 . 1.377(6) ?
C34 C35 . 1.379(6) ?
C41 C45 . 1.372(5) ?
C42 C43 . 1.381(6) ?
C43 C44 . 1.367(6) ?
C44 C45 . 1.395(6) ?
B F2 . 1.367(5) ?
B F1 . 1.366(6) ?
B F3 . 1.385(6) ?
B F4 . 1.388(6) ?
